data_2006437
loop_
_publ_author_name
'Cun-Yuan Zhao'
'Chun-Ying Duan'
'Yu-Peng Tian'
'Xiao-Zeng You'
'Thomas C. W. Mak'

_publ_section_title
;
 <i>S</i>-Methyl
 \b-<i>N</i>-[4-(Dimethylamino)benzylidene]dithiocarbazate
;
_journal_issue 8
_journal_name_full 'Acta Crystallographica Section C'
_journal_page_first 1151
_journal_page_last 1153
_journal_paper_doi 10.1107/S0108270197004691
_journal_volume 53
_journal_year 1997
_chemical_formula_structural NMe2-C6H4-CH=N-N-CSSMe
_chemical_formula_sum 'C11 H15 N3 S2'
_chemical_formula_weight 253.40
_chemical_name_common S-methyl-(-N-(dimethylaminophenyl)-methylenedithiocarbazate
_chemical_name_systematic ?
_space_group_crystal_system monoclinic
_space_group_IT_number 14
_space_group_name_Hall '-P 2yn'
_space_group_name_H-M_alt 'P 1 21/n 1'
_audit_creation_method SHELXL
_cell_angle_alpha 90.00
_cell_angle_beta 92.36(3)
_cell_angle_gamma 90.00
_cell_formula_units_Z 4
_cell_length_a 8.364(2)
_cell_length_b 12.684(3)
_cell_length_c 12.224(2)
_cell_measurement_reflns_used 25
_cell_measurement_temperature 294
_cell_measurement_theta_max 18
_cell_measurement_theta_min 11
_cell_volume 1295.7(5)
_computing_data_collection 'SHELXTL-Plus (Sheldrick, 1987)'
_computing_molecular_graphics 'ORTEP (Johnson, 1965)'
_computing_structure_refinement SHELXS-86
_computing_structure_solution 'SHELXS-86 (Sheldrick, 1990)'
_diffrn_ambient_temperature 294(2)
_diffrn_measurement_device 'Rigaku AFC7R 4-circle-diffractometer'
_diffrn_measurement_method 'Profile-fitted \w scans'
_diffrn_radiation_monochromator graphite
_diffrn_radiation_source 'fine-focus sealed tube'
_diffrn_radiation_type MoK\a
_diffrn_radiation_wavelength 0.71073
_diffrn_reflns_av_R_equivalents 0.0561
_diffrn_reflns_limit_h_max 10
_diffrn_reflns_limit_h_min 0
_diffrn_reflns_limit_k_max 16
_diffrn_reflns_limit_k_min 0
_diffrn_reflns_limit_l_max 15
_diffrn_reflns_limit_l_min -15
_diffrn_reflns_number 3165
_diffrn_reflns_theta_max 27.50
_diffrn_reflns_theta_min 2.0
_diffrn_standards_decay_% 0.965
_diffrn_standards_interval_time 97
_diffrn_standards_number 3
_exptl_absorpt_coefficient_mu 0.389
_exptl_absorpt_correction_type none
_exptl_crystal_colour yellow
_exptl_crystal_density_diffrn 1.299
_exptl_crystal_description prism
_exptl_crystal_F_000 536
_exptl_crystal_size_max 0.41
_exptl_crystal_size_mid 0.36
_exptl_crystal_size_min 0.28
_refine_diff_density_max 0.280
_refine_diff_density_min -0.360
_refine_ls_extinction_coef 0.0010(4)
_refine_ls_extinction_method 'SHELXL93 (Sheldrick, 1993)'
_refine_ls_goodness_of_fit_all 1.080
_refine_ls_hydrogen_treatment 'H atoms refined as riding model, with U~iso~ fixed'
_refine_ls_matrix_type full
_refine_ls_number_parameters 146
_refine_ls_number_reflns 1982
_refine_ls_R_factor_all 0.0561
_refine_ls_R_factor_obs .0789
_refine_ls_shift/esd_max 0.083
_refine_ls_shift/esd_mean 0.009
_refine_ls_structure_factor_coef Fsqd
_refine_ls_weighting_details 'w = 1/\s^2^(Fo^2^)'
_refine_ls_weighting_scheme calc
_refine_ls_wR_factor_all 0.0803
_refine_ls_wR_factor_obs .0852
_reflns_number_observed 1982
_reflns_number_total 2970
_reflns_observed_criterion >6sigma(F)
_cod_data_source_file ta1150.cif
_cod_data_source_block l5
_cod_depositor_comments
;
 Changing the space group from '-P 2bc' to '-P 2yn' after consulting the
 original publication. All related space group information was changed
 accordingly.

 Antanas Vaitkus,
 2017-07-04

The following automatic conversions were performed:

'_refine_ls_weighting_scheme' value 'calc w = 1/\s^2^(Fo^2^)' was
changed to 'calc'. New tag '_refine_ls_weighting_details' was
created. The value of the new tag was set to 'w = 1/\s^2^(Fo^2^)'.

Automatic conversion script
Id: cif_fix_values 3143 2015-03-26 13:38:13Z robertas 
;
_cod_original_cell_volume 1295.7(7)
_cod_original_sg_symbol_H-M 'P 21/n'
_cod_database_code 2006437

loop_
_space_group_symop_id
_space_group_symop_operation_xyz
1 x,y,z
2 -x+1/2,y+1/2,-z+1/2
3 -x,-y,-z
4 x+1/2,-y+1/2,z+1/2

loop_
_atom_site_aniso_label
_atom_site_aniso_U_11
_atom_site_aniso_U_22
_atom_site_aniso_U_33
_atom_site_aniso_U_12
_atom_site_aniso_U_13
_atom_site_aniso_U_23
S1 .0560(10) .0650(10) .0860(10) .0000(10) .0250(10) .0020(10)
S2 .0740(10) .0670(10) .0770(10) -.0090(10) .0180(10) .0050(10)
N1 .0550(10) .0650(10) .0790(10) -.0070(10) .0240(10) .0000(10)
N2 .0570(10) .0700(10) .0690(10) -.0010(10) .0190(10) .0050(10)
N3 .0660(10) .0800(10) .0970(10) -.0020(10) .0340(10) -.0020(10)
C1 .0560(10) .0540(10) .0610(10) -.0020(10) .0090(10) .0070(10)
C2 .0550(10) .0680(10) .0660(10) -.0020(10) .0150(10) .0060(10)
C3 .0590(10) .0660(10) .0710(10) -.0050(10) .0160(10) -.0060(10)
C4 .0650(10) .0630(10) .0750(10) -.0110(10) .0230(10) .0010(10)
C5 .0550(10) .0690(10) .0610(10) .0040(10) .0150(10) .0020(10)
C6 .0580(10) .0600(10) .0730(10) .0020(10) .0120(10) -.0060(10)
C7 .0610(10) .0590(10) .0660(10) -.0010(10) .0130(10) .0030(10)
C8 .0510(10) .0630(10) .0590(10) .0020(10) .0080(10) .0050(10)
C9 .0790(10) .0900(10) .1060(10) -.0010(10) .0460(10) .0120(10)
C10 .0670(10) .0980(10) .0980(10) .0050(10) .0240(10) -.0120(10)
C11 .0900(10) .0690(10) .0950(10) -.0050(10) .0100(10) -.0130(10)

loop_
_atom_site_label
_atom_site_fract_x
_atom_site_fract_y
_atom_site_fract_z
_atom_site_U_iso_or_equiv
_atom_site_thermal_displace_type
_atom_site_calc_flag
_atom_site_refinement_flags
_atom_site_occupancy
_atom_site_disorder_group
_atom_site_type_symbol
S1 .11230(10) .65440(10) .46520(10) .0680(10) Uani d . 1 . S
S2 -.08480(10) .80600(10) .59450(10) .0720(10) Uani d . 1 . S
N1 -.1564(3) .6103(3) .5567(3) .0660(10) Uani d . 1 . N
N2 -.2906(3) .6346(3) .6139(3) .0650(10) Uani d . 1 . N
N3 -.9723(4) .5896(3) .8383(3) .0800(10) Uani d . 1 . N
C1 -.0455(4) .6829(3) .5381(3) .0570(10) Uani d . 1 . C
C2 -.3909(4) .5589(3) .6213(3) .0630(10) Uani d . 1 . C
C3 -.5791(4) .6605(3) .7356(3) .0650(10) Uani d . 1 . C
C4 -.7220(4) .6670(3) .7876(3) .0670(10) Uani d . 1 . C
C5 -.8321(4) .5828(3) .7846(3) .0610(10) Uani d . 1 . C
C6 -.7923(4) .4927(3) .7258(3) .0630(10) Uani d . 1 . C
C7 -.6477(4) .4866(3) .6747(3) .0620(10) Uani d . 1 . C
C8 -.5392(4) .5696(3) .6780(3) .0580(10) Uani d . 1 . C
C9 -1.0181(5) .6849(4) .8925(4) .0900(10) Uani d . 1 . C
C10 -1.0812(5) .5008(4) .8417(4) .0870(10) Uani d . 1 . C
C11 .0850(5) .8787(4) .5515(4) .0840(10) Uani d . 1 . C
H1A -.1433 .5442 .5318 .080 Uiso calc R 1 . H
H2B -.3684 .4932 .5861 .080 Uiso calc R 1 . H
H3A -.5065 .7192 .7386 .080 Uiso calc R 1 . H
H4A -.7465 .7299 .8273 .080 Uiso calc R 1 . H
H6A -.8659 .4346 .7211 .080 Uiso calc R 1 . H
H7A -.6220 .4236 .6357 .080 Uiso calc R 1 . H
H9A -.9377 .7380 .8841 .080 Uiso calc R 1 . H
H9B -1.1186 .7098 .8618 .080 Uiso calc R 1 . H
H9C -1.0283 .6700 .9689 .080 Uiso calc R 1 . H
H10A -1.0374 .4432 .8016 .080 Uiso calc R 1 . H
H10B -1.0934 .4800 .9164 .080 Uiso calc R 1 . H
H10C -1.1836 .5198 .8093 .080 Uiso calc R 1 . H
H11A .0793 .9499 .5778 .080 Uiso calc R 1 . H
H11B .1807 .8460 .5816 .080 Uiso calc R 1 . H
H11C .0865 .8786 .4734 .080 Uiso calc R 1 . H

loop_
_atom_type_symbol
_atom_type_description
_atom_type_scat_dispersion_real
_atom_type_scat_dispersion_imag
_atom_type_scat_source
C C 0.0033 0.0016 'International Tables Vol C Tables 4.2.6.8 and 6.1.1.4'
H H 0.0000 0.0000 'International Tables Vol C Tables 4.2.6.8 and 6.1.1.4'
N N 0.0061 0.0033 'International Tables Vol C Tables 4.2.6.8 and 6.1.1.4'
S S 0.1246 0.1234 'International Tables Vol C Tables 4.2.6.8 and 6.1.1.4'

loop_
_geom_angle_atom_site_label_1
_geom_angle_atom_site_label_2
_geom_angle_atom_site_label_3
_geom_angle
C1 S2 C11 100.5(2)
N2 N1 C1 121.2(3)
N1 N2 C2 114.6(3)
C5 N3 C9 121.5(3)
C5 N3 C10 121.0(4)
C9 N3 C10 117.4(4)
S1 C1 S2 125.0(2)
S1 C1 N1 121.0(3)
S2 C2 N1 114.0(3)
N2 C2 C8 122.6(3)
C4 C3 C8 120.7(3)
C3 C4 C5 121.3(3)
N3 C5 C4 120.7(3)
N3 C5 C6 121.6(3)
C4 C5 C6 117.7(3)
C5 C6 C7 120.5(3)
C6 C7 C8 121.7(3)
C2 C8 C3 122.9(3)
C2 C8 C7 119.0(3)
C3 C8 C7 118.7(3)

loop_
_geom_bond_atom_site_label_1
_geom_bond_atom_site_label_2
_geom_bond_site_symmetry_2
_geom_bond_distance
_geom_bond_publ_flag
S1 C1 . 1.663(4) ?
S2 C1 . 1.744(4) ?
S2 C11 . 1.788(5) ?
N1 N2 . 1.381(4) ?
N1 C1 . 1.333(5) ?
N2 C2 . 1.281(5) ?
N3 C5 . 1.371(5) ?
N3 C9 . 1.438(6) ?
N3 C10 . 1.450(6) ?
C2 C8 . 1.452(5) ?
C3 C4 . 1.380(5) ?
C3 C8 . 1.399(5) ?
C4 C5 . 1.410(5) ?
C5 C6 . 1.397(5) ?
C6 C7 . 1.387(5) ?
C7 C8 . 1.389(5) ?

loop_
_cod_related_entry_id
_cod_related_entry_database
_cod_related_entry_code
1 ChemSpider 5279366
